data_4310074
loop_
_publ_author_name
'Arnold B. Tamayo'
'Simona Garon'
'Tissa Sajoto'
'Peter I. Djurovich'
'Irina M. Tsyba'
'Robert Bau'
'Mark E. Thompson'

_publ_section_title
;
Cationic Bis-cyclometalated Iridium(III) Diimine Complexes and Their Use in
Efficient Blue, Green, and Red Electroluminescent Devices
;
_journal_name_full 'Inorganic Chemistry'
_journal_page_first 8723
_journal_page_last 8732
_journal_paper_doi 10.1021/ic050970t
_journal_volume 44
_journal_year 2005
_chemical_formula_sum 'C37.5 H41 F6 Ir N6 O0.5 P'
_chemical_formula_weight 920.93
_chemical_name_systematic
; 
 ? 
;
_space_group_IT_number 4
_symmetry_cell_setting monoclinic
_symmetry_space_group_name_Hall 'P 2yb'
_symmetry_space_group_name_H-M 'P 1 21 1'
_atom_sites_solution_hydrogens geom
_atom_sites_solution_primary direct
_atom_sites_solution_secondary difmap
_audit_creation_method SHELXL-97
_cell_angle_alpha 90.00
_cell_angle_beta 97.116(7)
_cell_angle_gamma 90.00
_cell_formula_units_Z 4
_cell_length_a 14.337(6)
_cell_length_b 12.524(5)
_cell_length_c 23.755(10)
_cell_measurement_reflns_used 6567
_cell_measurement_temperature 296(2)
_cell_measurement_theta_max 27.08
_cell_measurement_theta_min 2.27
_cell_volume 4233(3)
_computing_cell_refinement 'Bruker SMART'
_computing_data_collection 'Bruker SMART'
_computing_data_reduction 'Bruker SAINT'
_computing_molecular_graphics 'Bruker SHELXTL'
_computing_publication_material 'Bruker SHELXTL'
_computing_structure_refinement 'SHELXL-97 (Sheldrick, 1997)'
_computing_structure_solution 'SHELXS-97 (Sheldrick, 1990)'
_diffrn_ambient_temperature 296(2)
_diffrn_measured_fraction_theta_full 0.962
_diffrn_measured_fraction_theta_max 0.962
_diffrn_measurement_device_type 'CCD area detector'
_diffrn_measurement_method 'phi and omega scans'
_diffrn_radiation_monochromator graphite
_diffrn_radiation_source 'fine-focus sealed tube'
_diffrn_radiation_type MoK\a
_diffrn_radiation_wavelength 0.71073
_diffrn_reflns_av_R_equivalents 0.0295
_diffrn_reflns_av_sigmaI/netI 0.0788
_diffrn_reflns_limit_h_max 18
_diffrn_reflns_limit_h_min -14
_diffrn_reflns_limit_k_max 16
_diffrn_reflns_limit_k_min -16
_diffrn_reflns_limit_l_max 30
_diffrn_reflns_limit_l_min -30
_diffrn_reflns_number 25951
_diffrn_reflns_theta_full 27.57
_diffrn_reflns_theta_max 27.57
_diffrn_reflns_theta_min 0.86
_exptl_absorpt_coefficient_mu 3.252
_exptl_absorpt_correction_type none
_exptl_crystal_density_diffrn 1.445
_exptl_crystal_density_meas 0
_exptl_crystal_density_method 'not measured'
_exptl_crystal_F_000 1832
_refine_diff_density_max 1.683
_refine_diff_density_min -0.713
_refine_diff_density_rms 0.186
_refine_ls_abs_structure_details 'Flack H D (1983), Acta Cryst. A39, 876-881'
_refine_ls_abs_structure_Flack 0.008(10)
_refine_ls_extinction_coef 0.00000(10)
_refine_ls_extinction_expression Fc^*^=kFc[1+0.001xFc^2^\l^3^/sin(2\q)]^-1/4^
_refine_ls_extinction_method SHELXL
_refine_ls_goodness_of_fit_ref 0.987
_refine_ls_hydrogen_treatment mixed
_refine_ls_matrix_type full
_refine_ls_number_parameters 813
_refine_ls_number_reflns 17203
_refine_ls_number_restraints 37
_refine_ls_restrained_S_all 0.991
_refine_ls_R_factor_all 0.0689
_refine_ls_R_factor_gt 0.0565
_refine_ls_shift/su_max 1.293
_refine_ls_shift/su_mean 0.052
_refine_ls_structure_factor_coef Fsqd
_refine_ls_weighting_details 'calc w=1/[\s^2^(Fo^2^)+(0.0965P)^2^+0.0000P] where P=(Fo^2^+2Fc^2^)/3'
_refine_ls_weighting_scheme calc
_refine_ls_wR_factor_gt 0.1496
_refine_ls_wR_factor_ref 0.1587
_reflns_number_gt 13994
_reflns_number_total 17203
_reflns_threshold_expression >2sigma(I)
_cod_data_source_file ic050970tsi20050615_011524.cif
_cod_data_source_block peter4m
_cod_depositor_comments
;
The following automatic conversions were performed:
'_symmetry_cell_setting' value 'Monoclinic' changed to 'monoclinic'
according to '/home/saulius/struct/CIF-dictionaries/cif_core.dic'
dictionary named 'cif_core.dic' version 2.4.1 from 2010-06-29.

Automatic conversion script
Id: cif_fix_enum 1527 2010-12-29 10:47:43Z saulius 
;
_cod_original_formula_sum 'C37.50 H41 F6 Ir N6 O0.50 P'
_cod_database_code 4310074

loop_
_symmetry_equiv_pos_as_xyz
'x, y, z'
'-x, y+1/2, -z'

loop_
_atom_site_label
_atom_site_type_symbol
_atom_site_fract_x
_atom_site_fract_y
_atom_site_fract_z
_atom_site_U_iso_or_equiv
_atom_site_adp_type
_atom_site_occupancy
_atom_site_symmetry_multiplicity
_atom_site_calc_flag
_atom_site_refinement_flags
_atom_site_disorder_assembly
_atom_site_disorder_group
Ir1 Ir 0.15151(3) 0.53737(3) 0.970635(15) 0.04072(11) Uani 1 1 d . . .
Ir2 Ir 0.66969(3) 0.31087(3) 0.523208(15) 0.04029(11) Uani 1 1 d . . .
O1 O 0.1250(10) 0.4482(12) 0.6714(7) 0.125(5) Uiso 1 1 d . . .
P1 P 0.1434(3) 0.3947(3) 0.37839(19) 0.0734(10) Uani 1 1 d D . .
P2 P 0.6868(2) 0.6015(3) 0.12143(18) 0.0745(11) Uani 1 1 d D . .
F1 F 0.2361(6) 0.3369(8) 0.3689(4) 0.104(3) Uiso 1 1 d D . .
F2 F 0.0521(8) 0.4544(11) 0.3883(5) 0.158(5) Uiso 1 1 d D . .
F3 F 0.1871(9) 0.5022(10) 0.3606(6) 0.179(6) Uiso 1 1 d D . .
F4 F 0.1873(10) 0.4219(13) 0.4387(5) 0.199(7) Uiso 1 1 d D . .
F5 F 0.0991(11) 0.2883(12) 0.3902(7) 0.243(9) Uiso 1 1 d D . .
F6 F 0.1068(10) 0.3758(13) 0.3133(5) 0.197(7) Uiso 1 1 d D . .
F7 F 0.7795(7) 0.5373(10) 0.1263(4) 0.128(4) Uiso 1 1 d D . .
F8 F 0.5916(8) 0.6634(11) 0.1185(6) 0.169(5) Uiso 1 1 d D . .
F9 F 0.7403(10) 0.7075(11) 0.1286(7) 0.214(8) Uiso 1 1 d D . .
F10 F 0.6928(9) 0.5998(12) 0.1883(5) 0.176(6) Uiso 1 1 d D . .
F11 F 0.6254(10) 0.4975(12) 0.1244(7) 0.228(8) Uiso 1 1 d D . .
F12 F 0.6814(10) 0.5990(14) 0.0590(5) 0.210(7) Uiso 1 1 d D . .
N1 N 0.0166(6) 0.5831(8) 0.9700(4) 0.042(2) Uani 1 1 d . . .
N2 N -0.0291(6) 0.5386(9) 1.0092(4) 0.048(2) Uani 1 1 d . . .
N3 N 0.2853(6) 0.4870(8) 0.9806(4) 0.048(2) Uani 1 1 d . . .
N4 N 0.3440(6) 0.5498(12) 1.0186(4) 0.059(3) Uani 1 1 d . . .
N5 N 0.1025(6) 0.4247(8) 0.9059(4) 0.045(2) Uani 1 1 d . . .
N6 N 0.1720(6) 0.6177(7) 0.8940(3) 0.043(2) Uani 1 1 d . . .
N7 N 0.8029(6) 0.2695(8) 0.5196(4) 0.045(2) Uani 1 1 d . . .
N8 N 0.8473(6) 0.3254(9) 0.4811(4) 0.044(2) Uani 1 1 d . . .
N9 N 0.5333(6) 0.3472(8) 0.5168(4) 0.049(2) Uani 1 1 d . . .
N10 N 0.4772(7) 0.2995(11) 0.4750(4) 0.059(3) Uani 1 1 d . . .
N11 N 0.7085(6) 0.4036(7) 0.5972(4) 0.043(2) Uani 1 1 d . . .
N12 N 0.6439(6) 0.2046(7) 0.5889(4) 0.044(2) Uani 1 1 d . . .
C1 C 0.1203(8) 0.4619(9) 1.0412(5) 0.042(2) Uani 1 1 d . . .
C2 C 0.1756(9) 0.4074(10) 1.0834(5) 0.060(3) Uani 1 1 d . . .
H2 H 0.2389 0.3977 1.0798 0.072 Uiso 1 1 calc R . .
C3 C 0.1411(10) 0.3665(11) 1.1307(5) 0.065(3) Uani 1 1 d . . .
H3 H 0.1803 0.3286 1.1577 0.078 Uiso 1 1 calc R . .
C4 C 0.0510(11) 0.3820(11) 1.1373(5) 0.067(4) Uani 1 1 d . . .
H4 H 0.0286 0.3552 1.1696 0.081 Uiso 1 1 calc R . .
C5 C -0.0069(10) 0.4338(13) 1.0997(5) 0.069(4) Uani 1 1 d . . .
H5 H -0.0695 0.4434 1.1051 0.083 Uiso 1 1 calc R . .
C6 C 0.0265(9) 0.4733(10) 1.0525(5) 0.051(3) Uani 1 1 d . . .
C7 C -0.1189(10) 0.5729(14) 1.0014(7) 0.079(5) Uani 1 1 d . . .
H7 H -0.1648 0.5535 1.0239 0.094 Uiso 1 1 calc R . .
C8 C -0.1323(10) 0.6359(12) 0.9587(6) 0.069(4) Uani 1 1 d . . .
H8 H -0.1882 0.6692 0.9443 0.082 Uiso 1 1 calc R . .
C9 C -0.0457(9) 0.6443(12) 0.9382(6) 0.063(3) Uani 1 1 d . . .
H9 H -0.0332 0.6855 0.9075 0.075 Uiso 1 1 calc R . .
C10 C 0.2076(8) 0.6515(9) 1.0244(4) 0.042(2) Uani 1 1 d . . .
C11 C 0.1680(10) 0.7436(11) 1.0425(5) 0.064(3) Uani 1 1 d . . .
H11 H 0.1046 0.7571 1.0313 0.077 Uiso 1 1 calc R . .
C12 C 0.2227(13) 0.8196(14) 1.0786(6) 0.091(5) Uani 1 1 d . . .
H12 H 0.1919 0.8785 1.0914 0.109 Uiso 1 1 calc R . .
C13 C 0.3219(13) 0.8095(19) 1.0957(7) 0.106(5) Uani 1 1 d . . .
H13 H 0.3577 0.8614 1.1165 0.127 Uiso 1 1 calc R . .
C14 C 0.3628(10) 0.7049(14) 1.0764(6) 0.077(4) Uani 1 1 d . . .
H14 H 0.4252 0.6869 1.0878 0.093 Uiso 1 1 calc R . .
C15 C 0.3069(9) 0.6399(11) 1.0427(5) 0.057(3) Uani 1 1 d . . .
C16 C 0.4305(9) 0.5019(14) 1.0263(7) 0.081(5) Uani 1 1 d . . .
H16 H 0.4819 0.5252 1.0509 0.097 Uiso 1 1 calc R . .
C17 C 0.4288(10) 0.4135(16) 0.9916(7) 0.090(5) Uani 1 1 d . . .
H17 H 0.4785 0.3679 0.9869 0.108 Uiso 1 1 calc R . .
C18 C 0.3358(9) 0.4070(12) 0.9649(6) 0.067(4) Uani 1 1 d . . .
H18 H 0.3131 0.3535 0.9397 0.081 Uiso 1 1 calc R . .
C19 C 0.0725(8) 0.3286(10) 0.9129(5) 0.053(3) Uani 1 1 d . . .
H19 H 0.0777 0.3035 0.9500 0.064 Uiso 1 1 calc R . .
C20 C 0.0349(8) 0.2617(10) 0.8726(4) 0.051(3) Uani 1 1 d . . .
H20 H 0.0106 0.1961 0.8818 0.061 Uiso 1 1 calc R . .
C21 C 0.0331(7) 0.2937(9) 0.8152(5) 0.052(3) Uani 1 1 d . . .
C22 C -0.0053(11) 0.2191(12) 0.7682(6) 0.073(4) Uani 1 1 d . . .
C23 C -0.0395(18) 0.120(2) 0.7885(11) 0.161(10) Uiso 1 1 d . . .
H23A H -0.0985 0.1022 0.7669 0.241 Uiso 1 1 calc R . .
H23B H -0.0478 0.1268 0.8278 0.241 Uiso 1 1 calc R . .
H23C H 0.0052 0.0641 0.7843 0.241 Uiso 1 1 calc R . .
C24 C -0.0667(16) 0.279(2) 0.7288(9) 0.141(8) Uiso 1 1 d . . .
H24A H -0.1252 0.2901 0.7436 0.211 Uiso 1 1 calc R . .
H24B H -0.0780 0.2404 0.6936 0.211 Uiso 1 1 calc R . .
H24C H -0.0386 0.3466 0.7223 0.211 Uiso 1 1 calc R . .
C25 C 0.0783(18) 0.197(3) 0.7395(11) 0.174(11) Uiso 1 1 d . . .
H25A H 0.0595 0.1876 0.6997 0.262 Uiso 1 1 calc R . .
H25B H 0.1087 0.1334 0.7550 0.262 Uiso 1 1 calc R . .
H25C H 0.1212 0.2561 0.7453 0.262 Uiso 1 1 calc R . .
C26 C 0.0693(8) 0.3924(8) 0.8064(5) 0.046(2) Uani 1 1 d . . .
H26 H 0.0705 0.4166 0.7695 0.055 Uiso 1 1 calc R . .
C27 C 0.1045(7) 0.4576(9) 0.8518(4) 0.044(2) Uani 1 1 d . . .
C28 C 0.1417(7) 0.5671(9) 0.8456(4) 0.045(2) Uani 1 1 d . . .
C29 C 0.1483(8) 0.6146(9) 0.7939(4) 0.047(2) Uani 1 1 d . . .
H29 H 0.1302 0.5767 0.7606 0.057 Uiso 1 1 calc R . .
C30 C 0.1819(7) 0.7195(9) 0.7909(4) 0.046(2) Uani 1 1 d . . .
C31 C 0.1886(8) 0.7781(9) 0.7364(5) 0.055(3) Uani 1 1 d . . .
C32 C 0.1296(11) 0.8835(13) 0.7398(7) 0.083(4) Uiso 1 1 d . . .
H32A H 0.0696 0.8663 0.7514 0.124 Uiso 1 1 calc R . .
H32B H 0.1205 0.9170 0.7032 0.124 Uiso 1 1 calc R . .
H32C H 0.1627 0.9313 0.7669 0.124 Uiso 1 1 calc R . .
C33 C 0.1515(10) 0.7117(13) 0.6832(6) 0.077(4) Uiso 1 1 d . . .
H33A H 0.1808 0.6427 0.6855 0.115 Uiso 1 1 calc R . .
H33B H 0.1662 0.7479 0.6498 0.115 Uiso 1 1 calc R . .
H33C H 0.0847 0.7035 0.6814 0.115 Uiso 1 1 calc R . .
C34 C 0.2946(10) 0.7976(15) 0.7335(7) 0.089(4) Uiso 1 1 d . . .
H34A H 0.3146 0.8599 0.7553 0.133 Uiso 1 1 calc R . .
H34B H 0.3050 0.8083 0.6948 0.133 Uiso 1 1 calc R . .
H34C H 0.3300 0.7368 0.7487 0.133 Uiso 1 1 calc R . .
C35 C 0.2128(8) 0.7700(9) 0.8416(5) 0.053(3) Uani 1 1 d . . .
H35 H 0.2377 0.8386 0.8420 0.063 Uiso 1 1 calc R . .
C36 C 0.2055(8) 0.7150(10) 0.8928(5) 0.052(3) Uani 1 1 d . . .
H36 H 0.2253 0.7492 0.9270 0.063 Uiso 1 1 calc R . .
C37 C 0.7044(7) 0.4206(9) 0.4682(4) 0.043(2) Uani 1 1 d . . .
C38 C 0.6532(10) 0.5047(12) 0.4440(5) 0.068(4) Uani 1 1 d . . .
H38 H 0.5908 0.5128 0.4503 0.081 Uiso 1 1 calc R . .
C39 C 0.6926(11) 0.5770(12) 0.4107(6) 0.081(4) Uani 1 1 d . . .
H39 H 0.6577 0.6358 0.3965 0.097 Uiso 1 1 calc R . .
C40 C 0.7810(13) 0.5644(12) 0.3981(7) 0.089(5) Uani 1 1 d . . .
H40 H 0.8043 0.6125 0.3735 0.106 Uiso 1 1 calc R . .
C41 C 0.8375(10) 0.4830(12) 0.4203(5) 0.065(4) Uani 1 1 d . . .
H41 H 0.8993 0.4757 0.4129 0.078 Uiso 1 1 calc R . .
C42 C 0.7967(8) 0.4122(10) 0.4544(4) 0.053(3) Uani 1 1 d . . .
C43 C 0.9360(8) 0.2835(12) 0.4795(6) 0.063(3) Uani 1 1 d . . .
H43 H 0.9806 0.3078 0.4573 0.076 Uiso 1 1 calc R . .
C44 C 0.9455(9) 0.2032(13) 0.5149(7) 0.072(4) Uani 1 1 d . . .
H44 H 0.9975 0.1585 0.5215 0.086 Uiso 1 1 calc R . .
C45 C 0.8610(9) 0.1961(12) 0.5420(6) 0.064(3) Uani 1 1 d . . .
H45 H 0.8499 0.1481 0.5702 0.077 Uiso 1 1 calc R . .
C46 C 0.6231(9) 0.2201(9) 0.4552(4) 0.049(3) Uani 1 1 d . . .
C47 C 0.6672(9) 0.1570(11) 0.4218(5) 0.060(3) Uani 1 1 d . . .
H47 H 0.7317 0.1467 0.4302 0.072 Uiso 1 1 calc R . .
C48 C 0.6190(12) 0.1059(12) 0.3745(6) 0.078(4) Uani 1 1 d . . .
H48 H 0.6522 0.0634 0.3518 0.094 Uiso 1 1 calc R . .
C49 C 0.5285(12) 0.1164(13) 0.3617(6) 0.080(4) Uani 1 1 d . . .
H49 H 0.4971 0.0777 0.3317 0.096 Uiso 1 1 calc R . .
C50 C 0.4793(10) 0.1853(14) 0.3927(6) 0.072(4) Uani 1 1 d . . .
H50 H 0.4164 0.2011 0.3815 0.086 Uiso 1 1 calc R . .
C51 C 0.5254(9) 0.2279(10) 0.4388(5) 0.056(3) Uani 1 1 d . . .
C52 C 0.3861(9) 0.3175(16) 0.4770(7) 0.080(4) Uani 1 1 d . . .
H52 H 0.3351 0.2899 0.4535 0.096 Uiso 1 1 calc R . .
C53 C 0.3848(10) 0.3877(15) 0.5231(8) 0.088(5) Uani 1 1 d . . .
H53 H 0.3318 0.4170 0.5361 0.106 Uiso 1 1 calc R . .
C54 C 0.4767(10) 0.4049(11) 0.5452(7) 0.069(4) Uani 1 1 d . . .
H54 H 0.4964 0.4500 0.5755 0.082 Uiso 1 1 calc R . .
C55 C 0.7424(8) 0.5012(9) 0.5982(5) 0.051(3) Uani 1 1 d . . .
H55 H 0.7502 0.5334 0.5638 0.061 Uiso 1 1 calc R . .
C56 C 0.7669(8) 0.5579(9) 0.6468(4) 0.051(3) Uani 1 1 d . . .
H56 H 0.7943 0.6250 0.6454 0.061 Uiso 1 1 calc R . .
C57 C 0.7501(7) 0.5130(8) 0.7003(4) 0.045(2) Uani 1 1 d . . .
C58 C 0.7756(9) 0.5732(9) 0.7544(5) 0.058(3) Uani 1 1 d . . .
C59 C 0.7096(11) 0.6713(14) 0.7565(7) 0.089(5) Uiso 1 1 d . . .
H59A H 0.7360 0.7316 0.7392 0.134 Uiso 1 1 calc R . .
H59B H 0.7030 0.6878 0.7953 0.134 Uiso 1 1 calc R . .
H59C H 0.6490 0.6551 0.7364 0.134 Uiso 1 1 calc R . .
C60 C 0.7706(13) 0.5044(16) 0.8086(8) 0.106(6) Uiso 1 1 d . . .
H60A H 0.7105 0.4697 0.8062 0.159 Uiso 1 1 calc R . .
H60B H 0.7786 0.5496 0.8415 0.159 Uiso 1 1 calc R . .
H60C H 0.8195 0.4516 0.8116 0.159 Uiso 1 1 calc R . .
C61 C 0.8763(11) 0.6139(15) 0.7622(7) 0.088(5) Uiso 1 1 d . . .
H61A H 0.9086 0.5879 0.7319 0.133 Uiso 1 1 calc R . .
H61B H 0.9078 0.5889 0.7978 0.133 Uiso 1 1 calc R . .
H61C H 0.8762 0.6905 0.7619 0.133 Uiso 1 1 calc R . .
C62 C 0.7122(8) 0.4126(9) 0.6987(5) 0.050(3) Uani 1 1 d . . .
H62 H 0.6989 0.3801 0.7320 0.060 Uiso 1 1 calc R . .
C63 C 0.6934(8) 0.3584(9) 0.6466(4) 0.045(2) Uani 1 1 d . . .
C64 C 0.6568(7) 0.2468(8) 0.6434(4) 0.042(2) Uani 1 1 d . . .
C65 C 0.6364(8) 0.1872(9) 0.6890(5) 0.046(2) Uani 1 1 d . . .
H65 H 0.6452 0.2180 0.7249 0.055 Uiso 1 1 calc R . .
C66 C 0.6044(7) 0.0863(10) 0.6840(5) 0.051(3) Uani 1 1 d . . .
C67 C 0.5868(9) 0.0177(10) 0.7357(5) 0.058(3) Uani 1 1 d . . .
C68 C 0.542(2) -0.092(3) 0.7244(12) 0.187(11) Uiso 1 1 d . . .
H68A H 0.5907 -0.1448 0.7242 0.281 Uiso 1 1 calc R . .
H68B H 0.5038 -0.0916 0.6883 0.281 Uiso 1 1 calc R . .
H68C H 0.5040 -0.1087 0.7537 0.281 Uiso 1 1 calc R . .
C69 C 0.5086(19) 0.070(3) 0.7625(12) 0.179(11) Uiso 1 1 d . . .
H69A H 0.4968 0.0296 0.7953 0.269 Uiso 1 1 calc R . .
H69B H 0.4527 0.0712 0.7356 0.269 Uiso 1 1 calc R . .
H69C H 0.5263 0.1412 0.7735 0.269 Uiso 1 1 calc R . .
C70 C 0.671(2) 0.014(3) 0.7837(13) 0.211(14) Uiso 1 1 d . . .
H70A H 0.6719 0.0783 0.8058 0.317 Uiso 1 1 calc R . .
H70B H 0.7286 0.0079 0.7674 0.317 Uiso 1 1 calc R . .
H70C H 0.6641 -0.0464 0.8078 0.317 Uiso 1 1 calc R . .
C71 C 0.5921(7) 0.0454(10) 0.6285(4) 0.051(3) Uani 1 1 d . . .
H71 H 0.5699 -0.0239 0.6222 0.061 Uiso 1 1 calc R . .
C72 C 0.6125(8) 0.1060(9) 0.5839(5) 0.050(3) Uani 1 1 d . . .
H72 H 0.6036 0.0759 0.5478 0.060 Uiso 1 1 calc R . .
C73 C 0.0868(13) 0.4426(15) 0.6210(8) 0.094(5) Uiso 1 1 d . . .
C74 C 0.1445(16) 0.398(2) 0.5760(9) 0.130(7) Uiso 1 1 d . . .
H74A H 0.2102 0.4089 0.5879 0.194 Uiso 1 1 calc R . .
H74B H 0.1267 0.4331 0.5405 0.194 Uiso 1 1 calc R . .
H74C H 0.1325 0.3224 0.5715 0.194 Uiso 1 1 calc R . .
C75 C -0.0022(17) 0.488(2) 0.5982(10) 0.153(9) Uiso 1 1 d . . .
H75A H -0.0144 0.5505 0.6198 0.229 Uiso 1 1 calc R . .
H75B H -0.0512 0.4368 0.6004 0.229 Uiso 1 1 calc R . .
H75C H -0.0002 0.5080 0.5593 0.229 Uiso 1 1 calc R . .

loop_
_atom_site_aniso_label
_atom_site_aniso_U_11
_atom_site_aniso_U_22
_atom_site_aniso_U_33
_atom_site_aniso_U_23
_atom_site_aniso_U_13
_atom_site_aniso_U_12
Ir1 0.0441(2) 0.0427(2) 0.03467(19) -0.00153(18) 0.00212(15) -0.00207(18)
Ir2 0.0399(2) 0.0440(2) 0.0368(2) -0.00025(18) 0.00422(15) -0.00457(18)
P1 0.054(2) 0.071(2) 0.097(3) -0.011(2) 0.0139(19) -0.0053(17)
P2 0.0551(19) 0.074(3) 0.093(3) 0.023(2) 0.0058(18) -0.0011(18)
N1 0.044(5) 0.042(5) 0.041(5) 0.001(4) 0.006(4) 0.008(4)
N2 0.048(5) 0.047(5) 0.051(5) 0.005(5) 0.007(4) -0.002(5)
N3 0.050(5) 0.050(5) 0.044(5) -0.014(4) 0.008(4) 0.006(4)
N4 0.048(5) 0.057(8) 0.067(7) 0.010(6) -0.007(5) 0.010(5)
N5 0.050(5) 0.048(6) 0.036(5) -0.001(4) 0.003(4) -0.003(4)
N6 0.049(5) 0.043(5) 0.036(4) -0.004(4) 0.002(4) -0.003(4)
N7 0.050(5) 0.049(5) 0.038(5) -0.002(4) 0.007(4) 0.002(4)
N8 0.046(5) 0.041(6) 0.048(5) -0.002(4) 0.016(4) -0.001(4)
N9 0.041(5) 0.049(6) 0.058(6) 0.004(4) 0.006(4) -0.003(4)
N10 0.051(5) 0.075(8) 0.049(5) 0.009(6) -0.005(4) -0.014(6)
N11 0.042(5) 0.035(5) 0.051(5) 0.000(4) 0.003(4) -0.004(4)
N12 0.036(4) 0.038(5) 0.057(5) -0.002(4) 0.006(4) -0.002(4)
C1 0.046(6) 0.037(6) 0.042(6) 0.002(4) 0.004(5) -0.008(4)
C2 0.071(8) 0.053(7) 0.053(7) 0.003(6) -0.002(6) -0.007(6)
C3 0.087(10) 0.055(8) 0.054(7) 0.023(6) 0.007(6) -0.004(7)
C4 0.095(11) 0.061(8) 0.049(7) 0.002(6) 0.020(7) 0.007(7)
C5 0.069(8) 0.096(11) 0.048(7) 0.013(7) 0.030(6) 0.011(8)
C6 0.058(7) 0.043(7) 0.055(7) -0.011(5) 0.016(6) -0.001(5)
C7 0.062(8) 0.092(12) 0.084(10) -0.036(9) 0.022(8) -0.007(8)
C8 0.070(9) 0.066(9) 0.068(9) 0.003(7) 0.000(7) 0.018(7)
C9 0.060(8) 0.074(9) 0.053(7) 0.006(7) 0.001(6) 0.017(7)
C10 0.053(6) 0.044(6) 0.029(5) 0.000(4) 0.005(4) -0.003(5)
C11 0.079(9) 0.074(9) 0.039(6) -0.014(6) 0.005(6) -0.004(7)
C12 0.136(14) 0.074(10) 0.064(9) -0.030(8) 0.019(9) -0.011(11)
C13 0.113(14) 0.117(15) 0.089(11) -0.010(12) 0.020(10) -0.002(13)
C14 0.056(8) 0.103(12) 0.067(9) -0.006(8) -0.012(6) -0.017(8)
C15 0.072(8) 0.066(8) 0.033(6) -0.009(5) 0.005(5) -0.004(6)
C16 0.040(7) 0.102(13) 0.098(11) -0.013(10) -0.003(7) 0.000(7)
C17 0.056(8) 0.117(14) 0.095(12) 0.003(10) 0.002(8) 0.041(9)
C18 0.064(8) 0.069(9) 0.070(9) -0.007(7) 0.015(7) 0.006(7)
C19 0.066(7) 0.048(7) 0.048(6) 0.004(5) 0.013(5) -0.001(6)
C20 0.064(7) 0.042(6) 0.044(6) 0.007(5) -0.002(5) -0.009(5)
C21 0.051(6) 0.043(7) 0.061(7) -0.006(5) -0.003(5) 0.006(5)
C22 0.088(10) 0.063(8) 0.058(8) 0.004(6) -0.027(7) -0.012(7)
C26 0.062(7) 0.032(5) 0.043(6) -0.001(4) 0.005(5) -0.003(5)
C27 0.040(5) 0.051(7) 0.041(6) 0.003(5) 0.000(4) 0.002(5)
C28 0.043(5) 0.048(7) 0.042(5) 0.005(4) 0.005(4) 0.001(4)
C29 0.056(6) 0.045(6) 0.041(6) 0.003(5) 0.008(5) -0.002(5)
C30 0.051(6) 0.052(6) 0.037(5) 0.000(5) 0.007(4) -0.006(5)
C31 0.070(7) 0.041(6) 0.058(7) 0.006(5) 0.022(6) -0.003(5)
C35 0.071(7) 0.037(5) 0.050(6) -0.016(5) 0.009(5) -0.018(5)
C36 0.061(7) 0.051(7) 0.045(6) -0.002(5) 0.006(5) -0.018(6)
C37 0.037(5) 0.051(7) 0.041(6) 0.005(5) 0.004(4) -0.003(5)
C38 0.069(8) 0.078(10) 0.058(7) 0.014(7) 0.012(6) 0.012(7)
C39 0.088(10) 0.068(9) 0.090(11) 0.036(8) 0.022(8) 0.003(8)
C40 0.126(14) 0.063(10) 0.078(10) 0.026(8) 0.016(9) -0.009(9)
C41 0.075(9) 0.074(9) 0.051(7) -0.004(7) 0.023(6) -0.029(7)
C42 0.063(7) 0.065(8) 0.031(5) -0.004(5) 0.004(5) -0.026(6)
C43 0.046(6) 0.070(10) 0.074(8) -0.010(7) 0.012(6) -0.001(6)
C44 0.052(7) 0.071(10) 0.094(11) -0.004(9) 0.020(7) 0.008(7)
C45 0.066(8) 0.061(8) 0.064(8) -0.009(7) -0.001(6) 0.004(6)
C46 0.063(7) 0.048(7) 0.034(5) 0.006(5) 0.001(5) -0.022(5)
C47 0.055(7) 0.081(9) 0.044(6) -0.003(6) 0.011(5) -0.017(6)
C48 0.114(13) 0.060(9) 0.061(8) -0.022(7) 0.012(8) -0.022(8)
C49 0.097(11) 0.074(10) 0.063(9) -0.008(7) -0.019(8) -0.033(9)
C50 0.061(8) 0.096(11) 0.052(8) -0.005(8) -0.016(6) -0.018(8)
C51 0.059(7) 0.046(7) 0.061(8) 0.007(6) -0.001(6) -0.010(6)
C52 0.043(7) 0.102(12) 0.090(10) 0.007(11) -0.007(6) 0.010(8)
C53 0.047(8) 0.091(12) 0.127(15) 0.032(11) 0.013(8) 0.006(8)
C54 0.070(9) 0.048(8) 0.089(10) 0.001(7) 0.016(7) 0.017(6)
C55 0.052(6) 0.052(7) 0.047(6) 0.000(5) 0.003(5) -0.006(5)
C56 0.060(6) 0.047(7) 0.043(6) 0.005(5) 0.003(5) -0.004(5)
C57 0.053(6) 0.035(6) 0.048(6) 0.001(4) 0.008(5) 0.003(4)
C58 0.091(9) 0.033(6) 0.048(6) -0.006(5) -0.005(6) 0.007(6)
C62 0.063(7) 0.040(6) 0.047(6) -0.004(5) 0.001(5) 0.002(5)
C63 0.050(6) 0.050(6) 0.033(5) 0.003(5) 0.000(4) -0.004(5)
C64 0.050(6) 0.033(5) 0.043(6) -0.001(4) 0.010(4) -0.001(4)
C65 0.056(6) 0.039(6) 0.046(6) 0.011(5) 0.016(5) -0.002(5)
C66 0.040(5) 0.053(7) 0.061(7) 0.003(6) 0.007(5) -0.001(5)
C67 0.074(8) 0.046(8) 0.056(7) 0.006(5) 0.016(6) -0.006(6)
C71 0.063(6) 0.038(6) 0.053(6) -0.002(5) 0.010(5) -0.018(5)
C72 0.056(6) 0.042(6) 0.053(6) -0.005(5) 0.011(5) -0.008(5)

loop_
_atom_type_symbol
_atom_type_description
_atom_type_scat_dispersion_real
_atom_type_scat_dispersion_imag
_atom_type_scat_source
C C 0.0033 0.0016 'International Tables Vol C Tables 4.2.6.8 and 6.1.1.4'
N N 0.0061 0.0033 'International Tables Vol C Tables 4.2.6.8 and 6.1.1.4'
F F 0.0171 0.0103 'International Tables Vol C Tables 4.2.6.8 and 6.1.1.4'
P P 0.1023 0.0942 'International Tables Vol C Tables 4.2.6.8 and 6.1.1.4'
Ir Ir -1.4442 7.9887 'International Tables Vol C Tables 4.2.6.8 and 6.1.1.4'
O O 0.0106 0.0060 'International Tables Vol C Tables 4.2.6.8 and 6.1.1.4'
H H 0.0000 0.0000 'International Tables Vol C Tables 4.2.6.8 and 6.1.1.4'

loop_
_geom_angle_atom_site_label_1
_geom_angle_atom_site_label_2
_geom_angle_atom_site_label_3
_geom_angle
_geom_angle_site_symmetry_1
_geom_angle_site_symmetry_3
_geom_angle_publ_flag
N3 Ir1 C10 81.3(4) . . ?
N3 Ir1 N1 173.4(4) . . ?
C10 Ir1 N1 96.3(4) . . ?
N3 Ir1 C1 93.6(4) . . ?
C10 Ir1 C1 85.3(4) . . ?
N1 Ir1 C1 80.1(4) . . ?
N3 Ir1 N5 95.8(4) . . ?
C10 Ir1 N5 172.7(4) . . ?
N1 Ir1 N5 87.3(4) . . ?
C1 Ir1 N5 101.6(4) . . ?
N3 Ir1 N6 91.0(4) . . ?
C10 Ir1 N6 96.9(4) . . ?
N1 Ir1 N6 95.3(3) . . ?
C1 Ir1 N6 175.2(4) . . ?
N5 Ir1 N6 76.4(3) . . ?
N7 Ir2 N9 172.9(4) . . ?
N7 Ir2 C37 80.4(4) . . ?
N9 Ir2 C37 96.6(4) . . ?
N7 Ir2 C46 92.5(4) . . ?
N9 Ir2 C46 81.0(5) . . ?
C37 Ir2 C46 87.0(4) . . ?
N7 Ir2 N12 97.1(3) . . ?
N9 Ir2 N12 86.6(4) . . ?
C37 Ir2 N12 173.1(4) . . ?
C46 Ir2 N12 99.5(4) . . ?
N7 Ir2 N11 91.4(3) . . ?
N9 Ir2 N11 95.3(4) . . ?
C37 Ir2 N11 96.0(4) . . ?
C46 Ir2 N11 175.5(4) . . ?
N12 Ir2 N11 77.6(3) . . ?
F5 P1 F4 98.9(8) . . ?
F5 P1 F2 90.9(7) . . ?
F4 P1 F2 90.4(7) . . ?
F5 P1 F1 90.2(7) . . ?
F4 P1 F1 88.8(6) . . ?
F2 P1 F1 178.8(7) . . ?
F5 P1 F3 175.1(8) . . ?
F4 P1 F3 85.9(7) . . ?
F2 P1 F3 90.0(7) . . ?
F1 P1 F3 89.0(6) . . ?
F5 P1 F6 87.4(8) . . ?
F4 P1 F6 173.2(8) . . ?
F2 P1 F6 92.1(7) . . ?
F1 P1 F6 88.6(6) . . ?
F3 P1 F6 87.8(7) . . ?
F12 P2 F9 95.3(8) . . ?
F12 P2 F7 90.1(7) . . ?
F9 P2 F7 91.7(7) . . ?
F12 P2 F8 91.6(7) . . ?
F9 P2 F8 89.8(7) . . ?
F7 P2 F8 177.6(7) . . ?
F12 P2 F11 93.8(8) . . ?
F9 P2 F11 169.9(9) . . ?
F7 P2 F11 92.6(7) . . ?
F8 P2 F11 85.6(7) . . ?
F12 P2 F10 178.0(9) . . ?
F9 P2 F10 86.3(7) . . ?
F7 P2 F10 88.8(6) . . ?
F8 P2 F10 89.4(6) . . ?
F11 P2 F10 84.6(7) . . ?
C9 N1 N2 106.5(9) . . ?
C9 N1 Ir1 137.7(9) . . ?
N2 N1 Ir1 115.7(7) . . ?
N1 N2 C7 108.4(11) . . ?
N1 N2 C6 116.9(8) . . ?
C7 N2 C6 134.4(11) . . ?
C18 N3 N4 107.6(10) . . ?
C18 N3 Ir1 139.2(9) . . ?
N4 N3 Ir1 113.0(7) . . ?
C16 N4 N3 107.7(13) . . ?
C16 N4 C15 133.0(13) . . ?
N3 N4 C15 119.3(9) . . ?
C19 N5 C27 116.8(10) . . ?
C19 N5 Ir1 127.2(8) . . ?
C27 N5 Ir1 115.9(7) . . ?
C36 N6 C28 120.2(9) . . ?
C36 N6 Ir1 123.1(7) . . ?
C28 N6 Ir1 116.5(7) . . ?
C45 N7 N8 107.7(10) . . ?
C45 N7 Ir2 137.0(9) . . ?
N8 N7 Ir2 115.1(7) . . ?
N7 N8 C43 109.3(11) . . ?
N7 N8 C42 115.9(9) . . ?
C43 N8 C42 134.7(10) . . ?
N10 N9 C54 105.7(10) . . ?
N10 N9 Ir2 116.6(8) . . ?
C54 N9 Ir2 137.5(10) . . ?
C52 N10 N9 113.5(12) . . ?
C52 N10 C51 131.1(12) . . ?
N9 N10 C51 115.0(9) . . ?
C55 N11 C63 118.4(10) . . ?
C55 N11 Ir2 125.6(8) . . ?
C63 N11 Ir2 116.0(7) . . ?
C72 N12 C64 116.4(9) . . ?
C72 N12 Ir2 127.8(8) . . ?
C64 N12 Ir2 115.7(7) . . ?
C2 C1 C6 112.8(11) . . ?
C2 C1 Ir1 131.9(9) . . ?
C6 C1 Ir1 115.1(8) . . ?
C1 C2 C3 122.9(13) . . ?
C4 C3 C2 119.5(13) . . ?
C5 C4 C3 122.1(12) . . ?
C4 C5 C6 118.7(13) . . ?
C5 C6 C1 124.0(12) . . ?
C5 C6 N2 124.1(11) . . ?
C1 C6 N2 111.7(10) . . ?
C8 C7 N2 110.6(13) . . ?
C7 C8 C9 105.7(13) . . ?
N1 C9 C8 108.8(12) . . ?
C11 C10 C15 114.8(11) . . ?
C11 C10 Ir1 130.1(9) . . ?
C15 C10 Ir1 114.8(8) . . ?
C10 C11 C12 121.5(14) . . ?
C13 C12 C11 123.8(17) . . ?
C12 C13 C14 113.1(17) . . ?
C15 C14 C13 118.6(14) . . ?
C14 C15 N4 120.4(13) . . ?
C14 C15 C10 127.9(13) . . ?
N4 C15 C10 111.6(10) . . ?
N4 C16 C17 108.9(13) . . ?
C18 C17 C16 105.1(12) . . ?
N3 C18 C17 110.6(13) . . ?
N5 C19 C20 127.0(11) . . ?
C19 C20 C21 118.1(11) . . ?
C26 C21 C20 116.2(10) . . ?
C26 C21 C22 124.0(11) . . ?
C20 C21 C22 119.9(11) . . ?
C24 C22 C21 107.6(15) . . ?
C24 C22 C23 117.9(18) . . ?
C21 C22 C23 113.4(14) . . ?
C24 C22 C25 105.5(17) . . ?
C21 C22 C25 102.4(15) . . ?
C23 C22 C25 108.8(19) . . ?
C21 C26 C27 121.3(10) . . ?
N5 C27 C26 120.5(10) . . ?
N5 C27 C28 115.2(9) . . ?
C26 C27 C28 124.3(10) . . ?
N6 C28 C29 120.7(10) . . ?
N6 C28 C27 115.8(9) . . ?
C29 C28 C27 123.5(10) . . ?
C30 C29 C28 120.7(10) . . ?
C29 C30 C35 117.3(10) . . ?
C29 C30 C31 124.1(10) . . ?
C35 C30 C31 118.6(10) . . ?
C30 C31 C34 106.4(10) . . ?
C30 C31 C32 105.9(9) . . ?
C34 C31 C32 113.9(11) . . ?
C30 C31 C33 112.9(10) . . ?
C34 C31 C33 106.7(10) . . ?
C32 C31 C33 111.1(11) . . ?
C30 C35 C36 118.5(10) . . ?
N6 C36 C35 122.5(10) . . ?
C38 C37 C42 115.6(11) . . ?
C38 C37 Ir2 129.7(9) . . ?
C42 C37 Ir2 114.7(8) . . ?
C39 C38 C37 120.8(13) . . ?
C40 C39 C38 121.2(14) . . ?
C39 C40 C41 122.0(14) . . ?
C40 C41 C42 115.7(13) . . ?
C41 C42 N8 121.8(12) . . ?
C41 C42 C37 124.6(13) . . ?
N8 C42 C37 113.5(9) . . ?
C44 C43 N8 107.3(12) . . ?
C43 C44 C45 107.9(13) . . ?
N7 C45 C44 107.7(13) . . ?
C47 C46 C51 113.9(11) . . ?
C47 C46 Ir2 132.4(10) . . ?
C51 C46 Ir2 113.6(9) . . ?
C46 C47 C48 121.7(13) . . ?
C49 C48 C47 121.4(14) . . ?
C48 C49 C50 119.8(13) . . ?
C51 C50 C49 117.3(13) . . ?
C50 C51 C46 125.4(13) . . ?
C50 C51 N10 120.5(12) . . ?
C46 C51 N10 113.8(11) . . ?
N10 C52 C53 104.0(13) . . ?
C54 C53 C52 107.0(14) . . ?
N9 C54 C53 109.6(15) . . ?
N11 C55 C56 123.7(11) . . ?
C55 C56 C57 119.4(10) . . ?
C62 C57 C56 116.4(10) . . ?
C62 C57 C58 122.8(10) . . ?
C56 C57 C58 120.8(10) . . ?
C57 C58 C61 113.6(11) . . ?
C57 C58 C60 113.6(11) . . ?
C61 C58 C60 103.0(12) . . ?
C57 C58 C59 109.9(10) . . ?
C61 C58 C59 107.7(12) . . ?
C60 C58 C59 108.6(12) . . ?
C57 C62 C63 120.0(10) . . ?
N11 C63 C62 122.0(10) . . ?
N11 C63 C64 116.4(10) . . ?
C62 C63 C64 121.5(10) . . ?
C65 C64 N12 120.7(10) . . ?
C65 C64 C63 125.2(10) . . ?
N12 C64 C63 114.0(9) . . ?
C66 C65 C64 122.9(11) . . ?
C65 C66 C71 115.3(10) . . ?
C65 C66 C67 122.6(11) . . ?
C71 C66 C67 122.0(10) . . ?
C70 C67 C69 104.7(18) . . ?
C70 C67 C66 114.3(15) . . ?
C69 C67 C66 107.4(15) . . ?
C70 C67 C68 112(2) . . ?
C69 C67 C68 98.3(19) . . ?
C66 C67 C68 117.8(15) . . ?
C72 C71 C66 120.8(11) . . ?
N12 C72 C71 123.8(11) . . ?
O1 C73 C75 126.7(19) . . ?
O1 C73 C74 118.4(18) . . ?
C75 C73 C74 114.3(19) . . ?

loop_
_geom_bond_atom_site_label_1
_geom_bond_atom_site_label_2
_geom_bond_distance
_geom_bond_site_symmetry_2
_geom_bond_publ_flag
Ir1 N3 2.005(9) . ?
Ir1 C10 2.017(11) . ?
Ir1 N1 2.015(9) . ?
Ir1 C1 2.022(10) . ?
Ir1 N5 2.140(9) . ?
Ir1 N6 2.132(9) . ?
Ir2 N7 1.991(9) . ?
Ir2 N9 1.995(9) . ?
Ir2 C37 2.002(10) . ?
Ir2 C46 2.020(11) . ?
Ir2 N12 2.117(9) . ?
Ir2 N11 2.123(9) . ?
O1 C73 1.25(2) . ?
P1 F5 1.517(13) . ?
P1 F4 1.531(12) . ?
P1 F2 1.550(11) . ?
P1 F1 1.554(9) . ?
P1 F3 1.566(12) . ?
P1 F6 1.587(12) . ?
P2 F12 1.475(12) . ?
P2 F9 1.532(13) . ?
P2 F7 1.545(10) . ?
P2 F8 1.564(12) . ?
P2 F11 1.579(13) . ?
P2 F10 1.581(12) . ?
N1 C9 1.338(15) . ?
N1 N2 1.326(12) . ?
N2 C7 1.348(17) . ?
N2 C6 1.470(16) . ?
N3 C18 1.317(16) . ?
N3 N4 1.397(15) . ?
N4 C16 1.368(16) . ?
N4 C15 1.401(18) . ?
N5 C19 1.296(15) . ?
N5 C27 1.355(13) . ?
N6 C36 1.312(14) . ?
N6 C28 1.337(13) . ?
N7 C45 1.308(17) . ?
N7 N8 1.370(13) . ?
N8 C43 1.380(15) . ?
N8 C42 1.413(18) . ?
N9 N10 1.338(13) . ?
N9 C54 1.332(16) . ?
N10 C52 1.333(15) . ?
N10 C51 1.472(17) . ?
N11 C55 1.314(14) . ?
N11 C63 1.344(13) . ?
N12 C72 1.315(14) . ?
N12 C64 1.390(13) . ?
C1 C2 1.379(16) . ?
C1 C6 1.411(16) . ?
C2 C3 1.381(16) . ?
C3 C4 1.335(18) . ?
C4 C5 1.313(19) . ?
C5 C6 1.366(17) . ?
C7 C8 1.28(2) . ?
C8 C9 1.392(19) . ?
C10 C11 1.378(17) . ?
C10 C15 1.444(17) . ?
C11 C12 1.45(2) . ?
C12 C13 1.44(2) . ?
C13 C14 1.53(3) . ?
C14 C15 1.336(18) . ?
C16 C17 1.38(2) . ?
C17 C18 1.406(19) . ?
C19 C20 1.335(15) . ?
C20 C21 1.417(15) . ?
C21 C26 1.367(16) . ?
C21 C22 1.507(17) . ?
C22 C24 1.42(3) . ?
C22 C23 1.44(3) . ?
C22 C25 1.48(3) . ?
C26 C27 1.396(15) . ?
C27 C28 1.485(16) . ?
C28 C29 1.379(14) . ?
C29 C30 1.405(15) . ?
C30 C35 1.384(14) . ?
C30 C31 1.501(15) . ?
C31 C34 1.550(19) . ?
C31 C32 1.575(19) . ?
C31 C33 1.550(19) . ?
C35 C36 1.413(16) . ?
C37 C38 1.369(17) . ?
C37 C42 1.406(15) . ?
C38 C39 1.370(18) . ?
C39 C40 1.35(2) . ?
C40 C41 1.37(2) . ?
C41 C42 1.378(16) . ?
C43 C44 1.307(19) . ?
C44 C45 1.443(18) . ?
C46 C47 1.333(17) . ?
C46 C51 1.410(17) . ?
C47 C48 1.400(17) . ?
C48 C49 1.30(2) . ?
C49 C50 1.38(2) . ?
C50 C51 1.321(18) . ?
C52 C53 1.41(2) . ?
C53 C54 1.37(2) . ?
C55 C56 1.365(15) . ?
C56 C57 1.436(14) . ?
C57 C62 1.369(15) . ?
C57 C58 1.496(15) . ?
C58 C61 1.520(19) . ?
C58 C60 1.56(2) . ?
C58 C59 1.56(2) . ?
C62 C63 1.408(14) . ?
C63 C64 1.492(15) . ?
C64 C65 1.377(14) . ?
C65 C66 1.345(16) . ?
C66 C71 1.405(15) . ?
C66 C67 1.544(16) . ?
C67 C70 1.55(3) . ?
C67 C69 1.50(3) . ?
C67 C68 1.53(3) . ?
C71 C72 1.366(15) . ?
C73 C75 1.44(3) . ?
C73 C74 1.54(3) . ?
